data_7204077
loop_
_publ_author_name
'Matsuda, Masaki'
'Naito, Toshio'
'Inabe, Tamotsu'
'Hanasaki, Noriaki'
'Tajima, Hiroyuki'

_publ_section_title
;
 Structure and electrical and magnetic properties of
 (PTMA)x[M(Pc)(CN)2]&#x00B7;y(solvent) (PTMA = phenyltrimethylammonium
 and [M(Pc)(CN)2] = dicyano(phthalocyaninato)Miii with M = Co and Fe).
 Partial oxidation by partial solvent occupation of the cationic site
;
_journal_issue 10
_journal_name_full 'Journal of Materials Chemistry'
_journal_page_first 2493
_journal_paper_doi 10.1039/b100623l
_journal_volume 11
_journal_year 2001
_chemical_formula_sum 'C40.5 H26 Fe N11.5'
_chemical_formula_weight 729.57
_space_group_IT_number 58
_symmetry_cell_setting orthorhombic
_symmetry_Int_Tables_number 58
_symmetry_space_group_name_Hall '-P 2 2n'
_symmetry_space_group_name_H-M 'P n n m'
_cell_angle_alpha 90
_cell_angle_beta 90
_cell_angle_gamma 90
_cell_formula_units_Z 2
_cell_length_a 13.9001(5)
_cell_length_b 7.3319(2)
_cell_length_c 16.3165(5)
_cell_measurement_reflns_used 19011
_cell_measurement_temperature 295
_cell_measurement_theta_max 27.5
_cell_measurement_theta_min 2.5
_cell_volume 1662.88(9)
_computing_cell_refinement PROCESS
_computing_data_collection PROCESS
_computing_data_reduction 'teXsan Ver. 1.10'
_computing_publication_material 'teXsan Ver. 1.10'
_computing_structure_refinement 'teXsan Ver. 1.10'
_computing_structure_solution SIR92
_diffrn_measured_fraction_theta_full 1.0005
_diffrn_measured_fraction_theta_max 1.0005
_diffrn_measurement_device_type 'Rigaku RAXIS-RAPID Imaging Plate'
_diffrn_measurement_method \w
_diffrn_radiation_type 'Mo K\a'
_diffrn_radiation_wavelength 0.7107
_diffrn_reflns_av_R_equivalents 0.014
_diffrn_reflns_limit_h_max 17
_diffrn_reflns_limit_h_min -18
_diffrn_reflns_limit_k_max 9
_diffrn_reflns_limit_k_min -9
_diffrn_reflns_limit_l_max 21
_diffrn_reflns_limit_l_min -21
_diffrn_reflns_number 3600
_diffrn_reflns_theta_full 27.47
_diffrn_reflns_theta_max 27.47
_exptl_absorpt_coefficient_mu 0.500
_exptl_absorpt_correction_type none
_exptl_crystal_colour black
_exptl_crystal_density_diffrn 1.457
_exptl_crystal_density_method 'not measured'
_exptl_crystal_description needle
_exptl_crystal_size_max 0.550
_exptl_crystal_size_mid 0.200
_exptl_crystal_size_min 0.100
_refine_diff_density_max 0.47
_refine_diff_density_min -0.42
_refine_ls_extinction_method none
_refine_ls_goodness_of_fit_ref 3.182
_refine_ls_number_parameters 139
_refine_ls_number_reflns 1218
_refine_ls_R_factor_gt 0.0505
_refine_ls_shift/su_max 0.0606
_refine_ls_structure_factor_coef F
_refine_ls_weighting_details 'w = 1/[\s^2^(Fo) + 0.00002|Fo|^2^]'
_refine_ls_weighting_scheme calc
_refine_ls_wR_factor_ref 0.0577
_reflns_number_gt 1218
_reflns_number_total 1979
_reflns_threshold_expression F^2^>3.0\s(F^2^)
_cod_data_source_file b100623l.txt
_cod_data_source_block (PTMA)x[Fe(Pc)(CN)2].yCH3CN(295K)
_cod_original_cell_volume 1662.88(8)
_cod_original_sg_symbol_H-M 'P nnm'
_cod_original_formula_sum 'C40.50 H26 Fe N11.50 '
_cod_database_code 7204077

loop_
_symmetry_equiv_pos_as_xyz
x,y,z
-x,-y,z
1/2+x,1/2-y,1/2-z
1/2-x,1/2+y,1/2-z
-x,-y,-z
x,y,-z
1/2-x,1/2+y,1/2+z
1/2+x,1/2-y,1/2+z

loop_
_atom_site_label
_atom_site_type_symbol
_atom_site_fract_x
_atom_site_fract_y
_atom_site_fract_z
_atom_site_U_iso_or_equiv
_atom_site_adp_type
_atom_site_occupancy
_atom_site_calc_flag
_atom_site_refinement_flags
_atom_site_disorder_assembly
_atom_site_disorder_group
Fe(1) Fe 1.0000 0.0000 1.0000 0.0325(3) Uani 1.00 d S . .
N(1) N 0.9635(2) 0.1731(4) 1.0833(2) 0.0321(9) Uani 1.00 d . . .
N(2) N 1.0000 0.0000 1.2061(3) 0.037(1) Uani 1.00 d S . .
N(3) N 0.8959(3) 0.4146(7) 1.0000 0.035(1) Uani 1.00 d S . .
N(4) N 1.2173(4) 0.1104(9) 1.0000 0.060(2) Uani 1.00 d S . .
N(5) N 0.5880(8) 0.328(2) 1.0000 0.105(4) Uiso 0.75 d SP . .
C(1) C 0.9651(3) 0.1431(6) 1.1662(3) 0.035(1) Uani 1.00 d . . .
C(2) C 0.9195(3) 0.2954(6) 1.2088(3) 0.035(1) Uani 1.00 d . . .
C(3) C 0.9023(3) 0.3250(7) 1.2922(3) 0.042(1) Uani 1.00 d . . .
C(4) C 0.8527(3) 0.4849(8) 1.3126(3) 0.052(1) Uani 1.00 d . . .
C(5) C 0.8246(3) 0.6062(7) 1.2522(3) 0.052(2) Uani 1.00 d . . .
C(6) C 0.8419(3) 0.5774(6) 1.1684(3) 0.040(1) Uani 1.00 d . . .
C(7) C 0.8900(3) 0.4162(6) 1.1488(2) 0.033(1) Uani 1.00 d . . .
C(8) C 0.9177(3) 0.3374(6) 1.0705(2) 0.033(1) Uani 1.00 d . . .
C(9) C 1.1373(4) 0.0805(9) 1.0000 0.037(2) Uani 1.00 d S . .
C(10) C 0.5000 0.5000 1.0000 0.033(4) Uiso 0.50 d SP . .
C(11) C 0.4738 0.3438 1.0000 0.09(1) Uiso 0.25 d SP . .
C(12) C 0.5566(9) 0.185(2) 1.0000 0.039(3) Uiso 0.50 d SP . .
C(13) C 0.661(2) 0.288(4) 1.0000 0.060(8) Uiso 0.25 d SP . .
C(14) C 0.662(1) 0.466(2) 1.0000 0.125(5) Uiso 0.75 d SP . .
C(15) C 0.587(1) 0.599(3) 1.0000 0.016(4) Uiso 0.25 d SP . .
C(16) C 0.657(1) 0.402(2) 1.0724(10) 0.038(4) Uiso 0.25 d P . .
C(17) C 0.5009 0.2700 1.0000 0.111(7) Uiso 0.50 d SP . .
H(3) H 0.9247 0.2392 1.3372 0.0630 Uiso 1.00 calc . . .
H(4) H 0.8320 0.4707 1.3765 0.0630 Uiso 1.00 calc . . .
H(5) H 0.793(3) 0.712(6) 1.267(3) 0.07(2) Uiso 1.00 calc . . .
H(6) H 0.826(4) 0.660(7) 1.109(3) 0.12(2) Uiso 1.00 calc . . .

loop_
_atom_site_aniso_label
_atom_site_aniso_U_11
_atom_site_aniso_U_22
_atom_site_aniso_U_33
_atom_site_aniso_U_12
_atom_site_aniso_U_13
_atom_site_aniso_U_23
Fe(1) 0.0362(7) 0.0372(7) 0.0242(6) 0.0049(7) 0.0000 0.0000
N(1) 0.037(2) 0.037(2) 0.022(2) 0.004(2) 0.000(1) -0.001(2)
N(2) 0.047(3) 0.036(3) 0.029(3) 0.004(3) 0.0000 0.0000
N(3) 0.038(3) 0.042(3) 0.024(3) 0.004(3) 0.0000 0.0000
N(4) 0.049(3) 0.084(5) 0.047(3) -0.003(4) 0.0000 0.0000
C(1) 0.035(2) 0.038(2) 0.032(2) -0.001(2) 0.000(2) -0.002(2)
C(2) 0.032(2) 0.039(3) 0.034(2) 0.000(2) 0.004(2) -0.005(2)
C(3) 0.045(3) 0.050(3) 0.031(3) 0.005(3) 0.001(2) -0.002(2)
C(4) 0.055(3) 0.063(3) 0.037(2) 0.006(3) 0.008(2) -0.008(3)
C(5) 0.050(3) 0.053(3) 0.053(3) 0.012(3) 0.004(3) -0.012(3)
C(6) 0.040(2) 0.045(3) 0.036(2) 0.004(2) 0.002(2) -0.004(3)
C(7) 0.030(2) 0.039(2) 0.031(2) 0.002(2) 0.000(2) 0.000(2)
C(8) 0.031(2) 0.038(2) 0.032(2) -0.001(2) 0.001(2) -0.003(2)
C(9) 0.041(4) 0.046(4) 0.025(3) 0.002(3) 0.0000 0.0000

loop_
_atom_type_symbol
_atom_type_description
_atom_type_scat_dispersion_real
_atom_type_scat_dispersion_imag
_atom_type_scat_source
C C 0.003 0.002
;International Tables for Crystallography 
(1992, Vol. C, Tables 4.2.6.8 and 6.1.1.1) 
;
H H 0.000 0.000
;International Tables for Crystallography 
(1992, Vol. C, Table 6.1.1.2) 
;
N N 0.006 0.003
;International Tables for Crystallography 
(1992, Vol. C, Tables 4.2.6.8 and 6.1.1.1) 
;
Fe Fe 0.346 0.844
;International Tables for Crystallography 
(1992, Vol. C, Tables 4.2.6.8 and 6.1.1.1) 
;

loop_
_geom_angle_atom_site_label_1
_geom_angle_atom_site_label_2
_geom_angle_atom_site_label_3
_geom_angle
_geom_angle_site_symmetry_1
_geom_angle_site_symmetry_2
_geom_angle_site_symmetry_3
_geom_angle_publ_flag
N(1) Fe(1) N(1) 89.6(2) . 1_555 6_557 yes
N(1) Fe(1) N(1) 90.4(2) . 1_555 2_755 yes
N(1) Fe(1) N(1) 180.0 . 1_555 5_757 yes
N(1) Fe(1) C(9) 93.3(2) . 1_555 1_555 yes
N(1) Fe(1) C(9) 86.7(2) . 1_555 2_755 yes
N(1) Fe(1) N(1) 180.0 . 6_557 2_755 yes
N(1) Fe(1) N(1) 90.4(2) . 6_557 5_757 yes
N(1) Fe(1) C(9) 93.3(2) . 6_557 1_555 yes
N(1) Fe(1) C(9) 86.7(2) . 6_557 2_755 yes
N(1) Fe(1) N(1) 89.6(2) . 2_755 5_757 yes
N(1) Fe(1) C(9) 86.7(2) . 2_755 1_555 yes
N(1) Fe(1) C(9) 93.3(2) . 2_755 2_755 yes
N(1) Fe(1) C(9) 86.7(2) . 5_757 1_555 yes
N(1) Fe(1) C(9) 93.3(2) . 5_757 2_755 yes
C(9) Fe(1) C(9) 180.0 . 1_555 2_755 yes
Fe(1) N(1) C(1) 125.8(3) . 1_555 1_555 yes
Fe(1) N(1) C(8) 126.3(3) . 1_555 1_555 yes
C(1) N(1) C(8) 107.2(3) . 1_555 1_555 yes
C(1) N(2) C(1) 121.2(5) . 1_555 2_755 yes
C(8) N(3) C(8) 121.7(5) . 1_555 6_557 yes
C(10) N(5) C(11) 41.7(3) . 1_555 1_555 yes
C(10) N(5) C(12) 113(1) . 1_555 1_555 yes
C(10) N(5) C(13) 150(2) . 1_555 1_555 yes
C(10) N(5) C(14) 89.7(9) . 1_555 1_555 yes
C(10) N(5) C(16) 99.7(8) . 1_555 1_555 yes
C(10) N(5) C(16) 99.7(8) . 1_555 6_557 yes
C(10) N(5) C(17) 65.2(5) . 1_555 1_555 yes
C(11) N(5) C(12) 71.6(9) . 1_555 1_555 yes
C(11) N(5) C(13) 168(2) . 1_555 1_555 yes
C(11) N(5) C(14) 131(1) . 1_555 1_555 yes
C(11) N(5) C(16) 124.4(8) . 1_555 1_555 yes
C(11) N(5) C(16) 124.4(8) . 1_555 6_557 yes
C(11) N(5) C(17) 23.5(2) . 1_555 1_555 yes
C(12) N(5) C(13) 96(2) . 1_555 1_555 yes
C(12) N(5) C(14) 156(1) . 1_555 1_555 yes
C(12) N(5) C(16) 122.6(9) . 1_555 1_555 yes
C(12) N(5) C(16) 122.6(9) . 1_555 6_557 yes
C(12) N(5) C(17) 48.1(8) . 1_555 1_555 yes
C(13) N(5) C(14) 60(1) . 1_555 1_555 yes
C(13) N(5) C(16) 61(1) . 1_555 1_555 yes
C(13) N(5) C(16) 61(1) . 1_555 6_557 yes
C(13) N(5) C(17) 144(2) . 1_555 1_555 yes
C(14) N(5) C(16) 48.8(7) . 1_555 1_555 yes
C(14) N(5) C(16) 48.8(7) . 1_555 6_557 yes
C(14) N(5) C(17) 154(1) . 1_555 1_555 yes
C(16) N(5) C(16) 94(1) . 1_555 6_557 yes
C(16) N(5) C(17) 132.0(7) . 1_555 1_555 yes
C(16) N(5) C(17) 132.0(7) . 6_557 1_555 yes
N(1) C(1) N(2) 128.1(4) . 1_555 1_555 yes
N(1) C(1) C(2) 109.8(4) . 1_555 1_555 yes
N(2) C(1) C(2) 122.0(3) . 1_555 1_555 yes
C(1) C(2) C(3) 131.0(4) . 1_555 1_555 yes
C(1) C(2) C(7) 106.4(3) . 1_555 1_555 yes
C(3) C(2) C(7) 122.6(4) . 1_555 1_555 yes
C(2) C(3) C(4) 116.4(4) . 1_555 1_555 yes
C(2) C(3) H(3) 123.7 . 1_555 1_555 no
C(4) C(3) H(3) 119.9 . 1_555 1_555 no
C(3) C(4) C(5) 120.6(4) . 1_555 1_555 yes
C(3) C(4) H(4) 106.1 . 1_555 1_555 no
C(5) C(4) H(4) 132.1 . 1_555 1_555 no
C(4) C(5) C(6) 123.3(5) . 1_555 1_555 yes
C(4) C(5) H(5) 119(3) . 1_555 1_555 no
C(6) C(5) H(5) 117(3) . 1_555 1_555 no
C(5) C(6) C(7) 115.6(4) . 1_555 1_555 yes
C(5) C(6) H(6) 134(2) . 1_555 1_555 no
C(7) C(6) H(6) 110(2) . 1_555 1_555 no
C(2) C(7) C(6) 121.6(4) . 1_555 1_555 yes
C(2) C(7) C(8) 106.8(3) . 1_555 1_555 yes
C(6) C(7) C(8) 131.7(4) . 1_555 1_555 yes
N(1) C(8) N(3) 127.8(4) . 1_555 1_555 yes
N(1) C(8) C(7) 109.7(3) . 1_555 1_555 yes
N(3) C(8) C(7) 122.4(4) . 1_555 1_555 yes
Fe(1) C(9) N(4) 173.9(7) . 1_555 1_555 yes
N(5) C(10) N(5) 180.0 . 1_555 2_665 yes
N(5) C(10) C(11) 61.8(4) . 1_555 1_555 yes
N(5) C(10) C(11) 118.2(4) . 1_555 2_665 yes
N(5) C(10) C(15) 76.8(8) . 1_555 1_555 yes
N(5) C(10) C(15) 103.2(8) . 1_555 2_665 yes
N(5) C(10) C(17) 43.7(4) . 1_555 1_555 yes
N(5) C(10) C(17) 136.3(4) . 1_555 2_665 yes
N(5) C(10) C(11) 118.2(4) . 2_665 1_555 yes
N(5) C(10) C(11) 61.8(4) . 2_665 2_665 yes
N(5) C(10) C(15) 103.2(8) . 2_665 1_555 yes
N(5) C(10) C(15) 76.8(8) . 2_665 2_665 yes
N(5) C(10) C(17) 136.3(4) . 2_665 1_555 yes
N(5) C(10) C(17) 43.7(4) . 2_665 2_665 yes
C(11) C(10) C(11) 180.0 . 1_555 2_665 yes
C(11) C(10) C(15) 138.6(8) . 1_555 1_555 yes
C(11) C(10) C(15) 41.4(8) . 1_555 2_665 yes
C(11) C(10) C(17) 18.0814(6) . 1_555 1_555 yes
C(11) C(10) C(17) 161.9186(6) . 1_555 2_665 yes
C(11) C(10) C(15) 41.4(8) . 2_665 1_555 yes
C(11) C(10) C(15) 138.6(8) . 2_665 2_665 yes
C(11) C(10) C(17) 161.9186(6) . 2_665 1_555 yes
C(11) C(10) C(17) 18.0814(6) . 2_665 2_665 yes
C(15) C(10) C(15) 180.0 . 1_555 2_665 yes
C(15) C(10) C(17) 120.5(8) . 1_555 1_555 yes
C(15) C(10) C(17) 59.5(8) . 1_555 2_665 yes
C(15) C(10) C(17) 59.5(8) . 2_665 1_555 yes
C(15) C(10) C(17) 120.5(8) . 2_665 2_665 yes
C(17) C(10) C(17) 180.0 . 1_555 2_665 yes
N(5) C(11) C(10) 76.5(4) . 1_555 1_555 yes
N(5) C(11) C(12) 41.1(5) . 1_555 1_555 yes
N(5) C(11) C(15) 157(1) . 1_555 2_665 yes
N(5) C(11) C(17) 50.9(4) . 1_555 1_555 yes
C(10) C(11) C(12) 117.7(4) . 1_555 1_555 yes
C(10) C(11) C(15) 81(1) . 1_555 2_665 yes
C(10) C(11) C(17) 127.454(2) . 1_555 1_555 yes
C(12) C(11) C(15) 160(1) . 1_555 2_665 yes
C(12) C(11) C(17) 9.8(4) . 1_555 1_555 yes
C(15) C(11) C(17) 151(1) . 2_665 1_555 yes
N(5) C(12) C(11) 67.2(9) . 1_555 1_555 yes
N(5) C(12) C(13) 40(1) . 1_555 1_555 yes
N(5) C(12) C(17) 73(1) . 1_555 1_555 yes
C(11) C(12) C(13) 107(1) . 1_555 1_555 yes
C(11) C(12) C(17) 6.5(3) . 1_555 1_555 yes
C(13) C(12) C(17) 113(1) . 1_555 1_555 yes
N(5) C(13) C(12) 43(1) . 1_555 1_555 yes
N(5) C(13) C(14) 74(2) . 1_555 1_555 yes
N(5) C(13) C(16) 78(1) . 1_555 1_555 yes
N(5) C(13) C(16) 78(1) . 1_555 6_557 yes
C(12) C(13) C(14) 117(2) . 1_555 1_555 yes
C(12) C(13) C(16) 102(1) . 1_555 1_555 yes
C(12) C(13) C(16) 102(1) . 1_555 6_557 yes
C(14) C(13) C(16) 54(1) . 1_555 1_555 yes
C(14) C(13) C(16) 54(1) . 1_555 6_557 yes
C(16) C(13) C(16) 109(2) . 1_555 6_557 yes
N(5) C(14) C(13) 45(1) . 1_555 1_555 yes
N(5) C(14) C(15) 87(1) . 1_555 1_555 yes
N(5) C(14) C(16) 72(1) . 1_555 1_555 yes
N(5) C(14) C(16) 72(1) . 1_555 6_557 yes
C(13) C(14) C(15) 132(2) . 1_555 1_555 yes
C(13) C(14) C(16) 68(1) . 1_555 1_555 yes
C(13) C(14) C(16) 68(1) . 1_555 6_557 yes
C(15) C(14) C(16) 101(1) . 1_555 1_555 yes
C(15) C(14) C(16) 101(1) . 1_555 6_557 yes
C(16) C(14) C(16) 136(2) . 1_555 6_557 yes
C(10) C(15) C(11) 57.2(9) . 1_555 2_665 yes
C(10) C(15) C(14) 105(1) . 1_555 1_555 yes
C(10) C(15) C(17) 69.0(8) . 1_555 2_665 yes
C(11) C(15) C(14) 163(1) . 2_665 1_555 yes
C(11) C(15) C(17) 11.8(5) . 2_665 2_665 yes
C(14) C(15) C(17) 174(1) . 1_555 2_665 yes
N(5) C(16) C(13) 40(1) . 1_555 1_555 yes
N(5) C(16) C(14) 58.7(10) . 1_555 1_555 yes
C(13) C(16) C(14) 56(1) . 1_555 1_555 yes
N(5) C(17) C(10) 71.1(5) . 1_555 1_555 yes
N(5) C(17) C(11) 105.6(5) . 1_555 1_555 yes
N(5) C(17) C(12) 58.2(7) . 1_555 1_555 yes
N(5) C(17) C(15) 122.6(9) . 1_555 2_665 yes
C(10) C(17) C(11) 34.464(1) . 1_555 1_555 yes
C(10) C(17) C(12) 129.3(7) . 1_555 1_555 yes
C(10) C(17) C(15) 51.5(7) . 1_555 2_665 yes
C(11) C(17) C(12) 163.7(7) . 1_555 1_555 yes
C(11) C(17) C(15) 17.0(7) . 1_555 2_665 yes
C(12) C(17) C(15) 179.2(10) . 1_555 2_665 yes

loop_
_geom_bond_atom_site_label_1
_geom_bond_atom_site_label_2
_geom_bond_distance
_geom_bond_site_symmetry_1
_geom_bond_site_symmetry_2
_geom_bond_publ_flag
Fe(1) N(1) 1.927(3) . . yes
Fe(1) N(1) 1.927(3) . 6_557 yes
Fe(1) N(1) 1.927(3) . 2_755 yes
Fe(1) N(1) 1.927(3) . 5_757 yes
Fe(1) C(9) 1.997(6) . . yes
Fe(1) C(9) 1.997(6) . 2_755 yes
N(1) C(1) 1.372(5) . . yes
N(1) C(8) 1.378(5) . . yes
N(2) C(1) 1.327(4) . . yes
N(2) C(1) 1.327(4) . 2_755 yes
N(3) C(8) 1.318(5) . . yes
N(3) C(8) 1.318(5) . 6_557 yes
N(4) C(9) 1.134(7) . . yes
N(5) C(10) 1.76(1) . . yes
N(5) C(11) 1.59(1) . . yes
N(5) C(12) 1.14(1) . . yes
N(5) C(13) 1.06(3) . . yes
N(5) C(14) 1.45(2) . . yes
N(5) C(16) 1.61(2) . . yes
N(5) C(16) 1.61(2) . 6_557 yes
N(5) C(17) 1.28(1) . . yes
C(1) C(2) 1.460(5) . . yes
C(2) C(3) 1.400(5) . . yes
C(2) C(7) 1.382(5) . . yes
C(3) C(4) 1.400(6) . . yes
C(3) H(3) 1.015 . . no
C(4) C(5) 1.383(7) . . yes
C(4) H(4) 1.087 . . no
C(5) C(6) 1.405(6) . . yes
C(5) H(5) 0.92(4) . . no
C(6) C(7) 1.395(5) . . yes
C(6) H(6) 1.16(5) . . no
C(7) C(8) 1.454(5) . . yes
C(10) C(11) 1.202 . . yes
C(10) C(11) 1.202 . 2_665 yes
C(10) C(15) 1.41(2) . . yes
C(10) C(15) 1.41(2) . 2_665 yes
C(10) C(17) 1.687 . . yes
C(10) C(17) 1.687 . 2_665 yes
C(11) C(12) 1.64(1) . . yes
C(11) C(15) 0.95(2) . 2_665 yes
C(11) C(17) 0.659 . . yes
C(12) C(13) 1.64(3) . . yes
C(12) C(17) 0.99(1) . . yes
C(13) C(14) 1.30(3) . . yes
C(13) C(16) 1.45(2) . . yes
C(13) C(16) 1.45(2) . 6_557 yes
C(14) C(15) 1.43(2) . . yes
C(14) C(16) 1.27(2) . . yes
C(14) C(16) 1.27(2) . 6_557 yes
C(15) C(17) 1.56(2) . 2_665 yes
